data_4082270
loop_
_publ_author_name
'Weber, Immo'
'Heinemann, Frank W.'
'Bauer, Walter'
'Superchi, Stefano'
'Zahl, Achim'
'Richter, Daniela'
'Zenneck, Ulrich'

_publ_section_title
;
 Diastereoselective Routes to
 [Amino{\s(P):\h6-(ansa-phosphinite)benzene}chlororuthenium(II)] PF6Salts:
 Kinetic versus Thermodynamic Preferences
;
_journal_issue 16
_journal_name_full Organometallics
_journal_page_first 4116
_journal_paper_doi 10.1021/om701257m
_journal_volume 27
_journal_year 2008
_chemical_absolute_configuration ad
_chemical_formula_moiety 'C29 H32 Cl N O2 P Ru, F6 P'
_chemical_formula_sum 'C29 H32 Cl F6 N O2 P2 Ru'
_chemical_formula_weight 739.02
_chemical_name_systematic
; 
 ? 
;
_space_group_IT_number 4
_symmetry_cell_setting monoclinic
_symmetry_space_group_name_Hall 'P 2yb'
_symmetry_space_group_name_H-M 'P 1 21 1'
_atom_sites_solution_hydrogens geom
_atom_sites_solution_primary direct
_atom_sites_solution_secondary difmap
_audit_creation_method SHELXL-97
_cell_angle_alpha 90.00
_cell_angle_beta 91.773(6)
_cell_angle_gamma 90.00
_cell_formula_units_Z 2
_cell_length_a 9.4734(4)
_cell_length_b 16.2505(8)
_cell_length_c 9.7948(7)
_cell_measurement_reflns_used 136
_cell_measurement_temperature 100(2)
_cell_measurement_theta_max 20.00
_cell_measurement_theta_min 6.00
_cell_volume 1507.16(15)
_computing_cell_refinement 'EVALCCD (Duisenberg, 2003)'
_computing_data_collection 'COLLECT (Bruker-Nonius, 2002)'
_computing_data_reduction 'EVALCCD (Duisenberg, 2003)'
_computing_molecular_graphics 'SHELXTL 6.12 (Bruker AXS, 2002)'
_computing_publication_material 'SHELXTL 6.12 (Bruker AXS, 2002)'
_computing_structure_refinement 'SHELXTL 6.12 (Bruker AXS, 2002)'
_computing_structure_solution 'SHELXTL 6.12 (Bruker AXS, 2002)'
_diffrn_ambient_temperature 100(2)
_diffrn_detector_area_resol_mean 9
_diffrn_measured_fraction_theta_full 0.996
_diffrn_measured_fraction_theta_max 0.996
_diffrn_measurement_device_type 'Bruker-Nonius KappaCCD'
_diffrn_measurement_method
;
 \w-rotations with 2.00 \% and 44 sec per frame
;
_diffrn_radiation_monochromator graphite
_diffrn_radiation_source 'fine-focus sealed tube'
_diffrn_radiation_type MoK\a
_diffrn_radiation_wavelength 0.71073
_diffrn_reflns_av_R_equivalents 0.0527
_diffrn_reflns_av_sigmaI/netI 0.0497
_diffrn_reflns_limit_h_max 11
_diffrn_reflns_limit_h_min -12
_diffrn_reflns_limit_k_max 21
_diffrn_reflns_limit_k_min -21
_diffrn_reflns_limit_l_max 12
_diffrn_reflns_limit_l_min -13
_diffrn_reflns_number 39743
_diffrn_reflns_theta_full 28.51
_diffrn_reflns_theta_max 28.51
_diffrn_reflns_theta_min 3.26
_exptl_absorpt_coefficient_mu 0.781
_exptl_absorpt_correction_T_max 0.860
_exptl_absorpt_correction_T_min 0.759
_exptl_absorpt_correction_type multi-scan
_exptl_absorpt_process_details 'SADABS, Bruker AXS, 2002'
_exptl_crystal_colour yellow
_exptl_crystal_density_diffrn 1.628
_exptl_crystal_density_method 'not measured'
_exptl_crystal_description block
_exptl_crystal_F_000 748
_exptl_crystal_size_max 0.23
_exptl_crystal_size_mid 0.21
_exptl_crystal_size_min 0.19
_refine_diff_density_max 0.509
_refine_diff_density_min -0.501
_refine_diff_density_rms 0.084
_refine_ls_abs_structure_details
;
 Flack H D (1983), Acta Cryst. A39, 876-881
 3636 Friedel pairs used in the refinement of Flack parameter
;
_refine_ls_abs_structure_Flack -0.014(18)
_refine_ls_extinction_method none
_refine_ls_goodness_of_fit_ref 1.075
_refine_ls_hydrogen_treatment constr
_refine_ls_matrix_type full
_refine_ls_number_parameters 379
_refine_ls_number_reflns 7577
_refine_ls_number_restraints 1
_refine_ls_restrained_S_all 1.075
_refine_ls_R_factor_all 0.0420
_refine_ls_R_factor_gt 0.0306
_refine_ls_shift/su_max 0.003
_refine_ls_shift/su_mean 0.000
_refine_ls_structure_factor_coef Fsqd
_refine_ls_weighting_details 'calc w=1/[\s^2^(Fo^2^)+(0.0278P)^2^+0.4000P] where P=(Fo^2^+2Fc^2^)/3'
_refine_ls_weighting_scheme calc
_refine_ls_wR_factor_gt 0.0598
_refine_ls_wR_factor_ref 0.0623
_reflns_number_gt 6701
_reflns_number_total 7577
_reflns_threshold_expression >2sigma(I)
_cod_data_source_file om701257msup3.cif
_cod_data_source_block iw0501
_cod_original_sg_symbol_Hall P2yb
_cod_original_sg_symbol_H-M P2(1)
_cod_database_code 4082270

loop_
_symmetry_equiv_pos_as_xyz
'x, y, z'
'-x, y+1/2, -z'

loop_
_atom_site_label
_atom_site_type_symbol
_atom_site_fract_x
_atom_site_fract_y
_atom_site_fract_z
_atom_site_U_iso_or_equiv
_atom_site_adp_type
_atom_site_occupancy
_atom_site_symmetry_multiplicity
_atom_site_calc_flag
_atom_site_refinement_flags
Ru1 Ru 0.97331(2) 0.040636(11) 0.612907(19) 0.01143(5) Uani 1 1 d .
Cl1 Cl 1.08517(7) -0.09171(4) 0.63419(7) 0.01813(15) Uani 1 1 d .
P1 P 0.78279(7) -0.02526(4) 0.51277(7) 0.01259(14) Uani 1 1 d .
N1 N 0.8968(2) 0.00746(15) 0.8099(2) 0.0144(5) Uani 1 1 d .
H1A H 0.8839 -0.0486 0.8079 0.017 Uiso 1 1 calc R
H1B H 0.9701 0.0172 0.8715 0.017 Uiso 1 1 calc R
O1 O 0.65647(17) 0.03740(16) 0.46827(16) 0.0165(4) Uani 1 1 d .
O2 O 0.6740(2) 0.20363(13) 0.5598(2) 0.0198(5) Uani 1 1 d .
C1 C 0.9493(3) 0.17272(17) 0.6463(3) 0.0156(6) Uani 1 1 d .
H1C H 0.8838 0.1987 0.7037 0.019 Uiso 1 1 calc R
C2 C 1.0871(3) 0.15182(18) 0.7008(3) 0.0181(6) Uani 1 1 d .
H2A H 1.1139 0.1666 0.7918 0.022 Uiso 1 1 calc R
C3 C 1.1809(3) 0.11002(19) 0.6199(3) 0.0199(6) Uani 1 1 d .
H3A H 1.2716 0.0952 0.6558 0.024 Uiso 1 1 calc R
C4 C 1.1409(3) 0.08948(18) 0.4833(3) 0.0193(6) Uani 1 1 d .
H4A H 1.2039 0.0587 0.4296 0.023 Uiso 1 1 calc R
C5 C 1.0096(3) 0.11407(18) 0.4264(3) 0.0172(6) Uani 1 1 d .
H5A H 0.9872 0.1033 0.3329 0.021 Uiso 1 1 calc R
C6 C 0.9089(3) 0.15554(17) 0.5095(3) 0.0160(6) Uani 1 1 d .
C7 C 0.7616(3) 0.17688(18) 0.4525(3) 0.0166(6) Uani 1 1 d .
H7A H 0.7707 0.2232 0.3861 0.020 Uiso 1 1 calc R
C8 C 0.6862(3) 0.10571(18) 0.3791(3) 0.0182(6) Uani 1 1 d .
H8A H 0.5962 0.1261 0.3376 0.022 Uiso 1 1 calc R
H8B H 0.7455 0.0860 0.3043 0.022 Uiso 1 1 calc R
C9 C 0.6765(4) 0.29094(19) 0.5793(3) 0.0264(7) Uani 1 1 d .
H9A H 0.6142 0.3057 0.6535 0.040 Uiso 1 1 calc R
H9B H 0.6440 0.3183 0.4949 0.040 Uiso 1 1 calc R
H9C H 0.7731 0.3086 0.6029 0.040 Uiso 1 1 calc R
C11 C 0.8146(3) -0.08512(17) 0.3596(3) 0.0150(6) Uani 1 1 d .
C12 C 0.7022(3) -0.12906(19) 0.2990(3) 0.0206(6) Uani 1 1 d .
H12A H 0.6110 -0.1260 0.3365 0.025 Uiso 1 1 calc R
C13 C 0.7233(3) -0.17702(19) 0.1848(3) 0.0221(7) Uani 1 1 d .
H13A H 0.6472 -0.2077 0.1452 0.027 Uiso 1 1 calc R
C14 C 0.8551(4) -0.18039(19) 0.1283(3) 0.0216(7) Uani 1 1 d .
H14A H 0.8692 -0.2129 0.0493 0.026 Uiso 1 1 calc R
C15 C 0.9669(3) -0.13628(19) 0.1869(3) 0.0192(6) Uani 1 1 d .
H15A H 1.0572 -0.1386 0.1475 0.023 Uiso 1 1 calc R
C16 C 0.9476(3) -0.08877(18) 0.3027(3) 0.0175(6) Uani 1 1 d .
H16A H 1.0245 -0.0589 0.3429 0.021 Uiso 1 1 calc R
C21 C 0.6842(3) -0.09643(18) 0.6158(3) 0.0140(6) Uani 1 1 d .
C22 C 0.7431(3) -0.17421(18) 0.6443(3) 0.0182(6) Uani 1 1 d .
H22A H 0.8315 -0.1888 0.6081 0.022 Uiso 1 1 calc R
C23 C 0.6724(3) -0.22969(19) 0.7253(3) 0.0233(7) Uani 1 1 d .
H23A H 0.7127 -0.2821 0.7449 0.028 Uiso 1 1 calc R
C24 C 0.5428(3) -0.20866(18) 0.7776(3) 0.0208(7) Uani 1 1 d .
H24A H 0.4942 -0.2468 0.8328 0.025 Uiso 1 1 calc R
C25 C 0.4838(3) -0.1319(2) 0.7495(3) 0.0201(6) Uani 1 1 d .
H25A H 0.3953 -0.1178 0.7860 0.024 Uiso 1 1 calc R
C26 C 0.5532(3) -0.07585(18) 0.6684(3) 0.0166(6) Uani 1 1 d .
H26A H 0.5119 -0.0237 0.6487 0.020 Uiso 1 1 calc R
C30 C 0.7670(2) 0.0428(2) 0.8722(2) 0.0137(4) Uani 1 1 d .
H30A H 0.6923 0.0483 0.7984 0.016 Uiso 1 1 calc R
C31 C 0.7917(3) 0.12725(17) 0.9356(3) 0.0127(5) Uani 1 1 d .
C32 C 0.9007(3) 0.14142(18) 1.0320(3) 0.0166(6) Uani 1 1 d .
H32A H 0.9663 0.0988 1.0538 0.020 Uiso 1 1 calc R
C33 C 0.9139(3) 0.2177(2) 1.0966(3) 0.0194(6) Uani 1 1 d .
H33A H 0.9884 0.2266 1.1620 0.023 Uiso 1 1 calc R
C34 C 0.8195(3) 0.28040(19) 1.0661(3) 0.0201(7) Uani 1 1 d .
H34A H 0.8294 0.3324 1.1097 0.024 Uiso 1 1 calc R
C35 C 0.7091(3) 0.26664(18) 0.9703(3) 0.0185(6) Uani 1 1 d .
H35A H 0.6435 0.3093 0.9490 0.022 Uiso 1 1 calc R
C36 C 0.6956(3) 0.19067(17) 0.9067(3) 0.0162(6) Uani 1 1 d .
H36A H 0.6200 0.1816 0.8425 0.019 Uiso 1 1 calc R
C37 C 0.7132(3) -0.01572(18) 0.9792(3) 0.0177(6) Uani 1 1 d .
H37A H 0.6978 -0.0702 0.9384 0.027 Uiso 1 1 calc R
H37B H 0.6239 0.0051 1.0135 0.027 Uiso 1 1 calc R
H37C H 0.7829 -0.0199 1.0548 0.027 Uiso 1 1 calc R
P2 P 0.30338(7) 0.05104(6) 1.04595(7) 0.01795(17) Uani 1 1 d .
F21 F 0.39173(18) 0.05213(16) 0.90883(17) 0.0364(5) Uani 1 1 d .
F22 F 0.43249(18) 0.09263(11) 1.12854(19) 0.0271(4) Uani 1 1 d .
F23 F 0.21145(19) 0.05253(17) 1.18033(17) 0.0391(5) Uani 1 1 d .
F24 F 0.17152(19) 0.00969(12) 0.9625(2) 0.0342(5) Uani 1 1 d .
F25 F 0.2422(2) 0.14070(12) 1.0071(2) 0.0322(4) Uani 1 1 d .
F26 F 0.3642(2) -0.03723(12) 1.0816(2) 0.0362(5) Uani 1 1 d .

loop_
_atom_site_aniso_label
_atom_site_aniso_U_11
_atom_site_aniso_U_22
_atom_site_aniso_U_33
_atom_site_aniso_U_23
_atom_site_aniso_U_13
_atom_site_aniso_U_12
Ru1 0.01159(9) 0.01337(9) 0.00931(9) -0.00051(11) -0.00006(6) 0.00062(12)
Cl1 0.0194(4) 0.0194(4) 0.0156(3) 0.0000(3) 0.0000(3) 0.0068(3)
P1 0.0129(3) 0.0146(4) 0.0102(3) 0.0004(3) 0.0001(3) 0.0001(3)
N1 0.0148(11) 0.0152(11) 0.0129(11) -0.0012(9) -0.0020(9) 0.0040(9)
O1 0.0158(8) 0.0165(9) 0.0169(8) 0.0045(11) -0.0025(6) 0.0002(12)
O2 0.0194(11) 0.0195(11) 0.0208(11) -0.0002(9) 0.0060(9) 0.0022(9)
C1 0.0209(15) 0.0122(13) 0.0139(13) 0.0012(10) 0.0008(11) -0.0024(12)
C2 0.0243(16) 0.0173(15) 0.0123(14) 0.0035(12) -0.0022(12) -0.0074(13)
C3 0.0135(14) 0.0207(15) 0.0253(16) 0.0014(12) -0.0016(12) -0.0046(12)
C4 0.0197(15) 0.0182(16) 0.0203(15) 0.0022(12) 0.0070(12) -0.0014(12)
C5 0.0233(15) 0.0178(15) 0.0106(13) 0.0027(11) 0.0021(11) -0.0015(12)
C6 0.0151(14) 0.0154(14) 0.0177(14) 0.0032(11) 0.0048(11) -0.0030(11)
C7 0.0215(15) 0.0196(15) 0.0085(13) 0.0046(11) -0.0009(11) 0.0021(12)
C8 0.0206(15) 0.0204(15) 0.0137(14) 0.0040(11) -0.0012(12) -0.0003(13)
C9 0.0343(19) 0.0220(16) 0.0230(16) 0.0053(13) 0.0022(14) 0.0112(14)
C11 0.0206(14) 0.0140(13) 0.0103(13) 0.0012(11) -0.0011(11) -0.0032(12)
C12 0.0257(16) 0.0246(16) 0.0115(14) 0.0005(12) 0.0017(12) -0.0079(13)
C13 0.0332(18) 0.0184(15) 0.0144(15) -0.0006(11) -0.0038(13) -0.0082(13)
C14 0.0386(19) 0.0140(15) 0.0125(15) -0.0029(12) 0.0026(14) 0.0025(14)
C15 0.0241(16) 0.0221(16) 0.0117(15) 0.0011(11) 0.0046(12) 0.0084(13)
C16 0.0202(14) 0.0189(14) 0.0133(14) -0.0007(11) -0.0007(11) 0.0045(12)
C21 0.0162(14) 0.0148(14) 0.0109(14) -0.0016(11) 0.0014(11) -0.0046(12)
C22 0.0203(15) 0.0195(15) 0.0151(14) 0.0025(11) 0.0061(12) 0.0031(12)
C23 0.0306(18) 0.0199(15) 0.0195(15) 0.0028(12) 0.0010(13) -0.0008(14)
C24 0.0239(16) 0.0192(16) 0.0193(15) 0.0001(12) 0.0037(13) -0.0087(13)
C25 0.0127(14) 0.0270(16) 0.0207(15) -0.0062(12) 0.0039(12) -0.0034(12)
C26 0.0150(14) 0.0180(15) 0.0168(14) -0.0026(11) -0.0012(11) -0.0008(11)
C30 0.0121(11) 0.0164(11) 0.0125(11) 0.0013(16) -0.0021(9) 0.0033(16)
C31 0.0113(13) 0.0168(14) 0.0102(13) 0.0020(10) 0.0039(10) -0.0014(11)
C32 0.0143(14) 0.0223(15) 0.0133(14) 0.0014(11) 0.0026(11) 0.0028(12)
C33 0.0169(14) 0.0271(17) 0.0143(15) -0.0024(12) 0.0021(12) -0.0048(13)
C34 0.0246(16) 0.0175(16) 0.0189(16) -0.0039(12) 0.0113(13) -0.0013(13)
C35 0.0189(15) 0.0169(14) 0.0202(15) 0.0034(11) 0.0073(12) 0.0042(12)
C36 0.0156(14) 0.0189(15) 0.0142(14) 0.0014(11) 0.0019(11) 0.0020(12)
C37 0.0190(14) 0.0175(14) 0.0167(14) 0.0025(12) 0.0005(12) -0.0020(12)
P2 0.0149(3) 0.0202(5) 0.0185(3) -0.0053(3) -0.0037(3) 0.0028(4)
F21 0.0290(9) 0.0561(15) 0.0243(9) -0.0015(11) 0.0058(7) 0.0043(11)
F22 0.0209(9) 0.0286(10) 0.0310(10) -0.0094(8) -0.0103(8) 0.0024(8)
F23 0.0309(9) 0.0648(16) 0.0223(9) 0.0037(11) 0.0090(7) 0.0018(12)
F24 0.0203(9) 0.0342(10) 0.0471(12) -0.0171(9) -0.0145(9) 0.0016(8)
F25 0.0296(10) 0.0273(10) 0.0390(11) 0.0022(9) -0.0101(9) 0.0072(8)
F26 0.0333(11) 0.0185(10) 0.0562(14) 0.0018(9) -0.0095(10) 0.0041(9)

loop_
_atom_type_symbol
_atom_type_description
_atom_type_scat_dispersion_real
_atom_type_scat_dispersion_imag
_atom_type_scat_source
C C 0.0033 0.0016 'International Tables Vol C Tables 4.2.6.8 and 6.1.1.4'
H H 0.0000 0.0000 'International Tables Vol C Tables 4.2.6.8 and 6.1.1.4'
N N 0.0061 0.0033 'International Tables Vol C Tables 4.2.6.8 and 6.1.1.4'
O O 0.0106 0.0060 'International Tables Vol C Tables 4.2.6.8 and 6.1.1.4'
F F 0.0171 0.0103 'International Tables Vol C Tables 4.2.6.8 and 6.1.1.4'
P P 0.1023 0.0942 'International Tables Vol C Tables 4.2.6.8 and 6.1.1.4'
Cl Cl 0.1484 0.1585 'International Tables Vol C Tables 4.2.6.8 and 6.1.1.4'
Ru Ru -1.2594 0.8363 'International Tables Vol C Tables 4.2.6.8 and 6.1.1.4'

loop_
_geom_angle_atom_site_label_1
_geom_angle_atom_site_label_2
_geom_angle_atom_site_label_3
_geom_angle
N1 Ru1 C1 94.17(10)
N1 Ru1 C6 121.94(9)
C1 Ru1 C6 37.49(10)
N1 Ru1 C4 150.82(10)
C1 Ru1 C4 79.22(11)
C6 Ru1 C4 67.98(10)
N1 Ru1 C5 159.89(9)
C1 Ru1 C5 67.29(10)
C6 Ru1 C5 38.04(10)
C4 Ru1 C5 37.01(11)
N1 Ru1 C2 91.65(10)
C1 Ru1 C2 37.66(11)
C6 Ru1 C2 67.63(11)
C4 Ru1 C2 65.73(11)
C5 Ru1 C2 78.43(11)
N1 Ru1 C3 114.46(10)
C1 Ru1 C3 66.47(11)
C6 Ru1 C3 79.61(11)
C4 Ru1 C3 36.92(11)
C5 Ru1 C3 66.46(11)
C2 Ru1 C3 35.66(11)
N1 Ru1 P1 89.08(7)
C1 Ru1 P1 116.02(8)
C6 Ru1 P1 89.77(8)
C4 Ru1 P1 119.47(8)
C5 Ru1 P1 92.23(8)
C2 Ru1 P1 153.65(8)
C3 Ru1 P1 156.38(8)
N1 Ru1 Cl1 81.83(7)
C1 Ru1 Cl1 156.07(8)
C6 Ru1 Cl1 156.06(7)
C4 Ru1 Cl1 92.78(8)
C5 Ru1 Cl1 118.28(8)
C2 Ru1 Cl1 118.57(8)
C3 Ru1 Cl1 93.60(8)
P1 Ru1 Cl1 87.61(3)
O1 P1 C21 99.31(12)
O1 P1 C11 104.69(11)
C21 P1 C11 102.65(13)
O1 P1 Ru1 112.74(9)
C21 P1 Ru1 118.18(10)
C11 P1 Ru1 117.00(10)
C30 N1 Ru1 124.83(17)
C30 N1 H1A 106.1
Ru1 N1 H1A 106.1
C30 N1 H1B 106.1
Ru1 N1 H1B 106.1
H1A N1 H1B 106.3
C8 O1 P1 119.29(16)
C7 O2 C9 113.1(2)
C6 C1 C2 121.6(3)
C6 C1 Ru1 71.93(16)
C2 C1 Ru1 74.07(17)
C6 C1 H1C 119.2
C2 C1 H1C 119.2
Ru1 C1 H1C 126.8
C3 C2 C1 119.6(3)
C3 C2 Ru1 72.36(17)
C1 C2 Ru1 68.27(16)
C3 C2 H2A 120.2
C1 C2 H2A 120.2
Ru1 C2 H2A 132.0
C2 C3 C4 119.9(3)
C2 C3 Ru1 71.97(17)
C4 C3 Ru1 69.44(16)
C2 C3 H3A 120.1
C4 C3 H3A 120.1
Ru1 C3 H3A 131.2
C5 C4 C3 120.9(3)
C5 C4 Ru1 71.76(16)
C3 C4 Ru1 73.64(16)
C5 C4 H4A 119.5
C3 C4 H4A 119.5
Ru1 C4 H4A 127.1
C4 C5 C6 120.1(3)
C4 C5 Ru1 71.22(16)
C6 C5 Ru1 70.37(16)
C4 C5 H5A 119.9
C6 C5 H5A 119.9
Ru1 C5 H5A 131.3
C1 C6 C5 117.7(3)
C1 C6 C7 121.4(2)
C5 C6 C7 120.9(2)
C1 C6 Ru1 70.58(16)
C5 C6 Ru1 71.59(16)
C7 C6 Ru1 126.74(19)
O2 C7 C6 110.2(2)
O2 C7 C8 107.6(2)
C6 C7 C8 114.2(2)
O2 C7 H7A 108.2
C6 C7 H7A 108.2
C8 C7 H7A 108.2
O1 C8 C7 113.2(2)
O1 C8 H8A 108.9
C7 C8 H8A 108.9
O1 C8 H8B 108.9
C7 C8 H8B 108.9
H8A C8 H8B 107.7
O2 C9 H9A 109.5
O2 C9 H9B 109.5
H9A C9 H9B 109.5
O2 C9 H9C 109.5
H9A C9 H9C 109.5
H9B C9 H9C 109.5
C16 C11 C12 119.6(3)
C16 C11 P1 121.8(2)
C12 C11 P1 118.6(2)
C13 C12 C11 120.2(3)
C13 C12 H12A 119.9
C11 C12 H12A 119.9
C12 C13 C14 120.1(3)
C12 C13 H13A 120.0
C14 C13 H13A 120.0
C13 C14 C15 120.0(3)
C13 C14 H14A 120.0
C15 C14 H14A 120.0
C14 C15 C16 120.4(3)
C14 C15 H15A 119.8
C16 C15 H15A 119.8
C15 C16 C11 119.6(3)
C15 C16 H16A 120.2
C11 C16 H16A 120.2
C26 C21 C22 119.5(3)
C26 C21 P1 122.1(2)
C22 C21 P1 118.4(2)
C23 C22 C21 120.2(3)
C23 C22 H22A 119.9
C21 C22 H22A 119.9
C22 C23 C24 120.0(3)
C22 C23 H23A 120.0
C24 C23 H23A 120.0
C23 C24 C25 120.1(3)
C23 C24 H24A 119.9
C25 C24 H24A 119.9
C26 C25 C24 120.6(3)
C26 C25 H25A 119.7
C24 C25 H25A 119.7
C25 C26 C21 119.7(3)
C25 C26 H26A 120.2
C21 C26 H26A 120.2
N1 C30 C37 109.8(3)
N1 C30 C31 113.1(2)
C37 C30 C31 109.5(2)
N1 C30 H30A 108.1
C37 C30 H30A 108.1
C31 C30 H30A 108.1
C32 C31 C36 118.6(3)
C32 C31 C30 121.7(2)
C36 C31 C30 119.4(2)
C33 C32 C31 120.5(3)
C33 C32 H32A 119.8
C31 C32 H32A 119.8
C34 C33 C32 120.6(3)
C34 C33 H33A 119.7
C32 C33 H33A 119.7
C33 C34 C35 119.4(3)
C33 C34 H34A 120.3
C35 C34 H34A 120.3
C36 C35 C34 120.0(3)
C36 C35 H35A 120.0
C34 C35 H35A 120.0
C35 C36 C31 120.9(3)
C35 C36 H36A 119.5
C31 C36 H36A 119.5
C30 C37 H37A 109.5
C30 C37 H37B 109.5
H37A C37 H37B 109.5
C30 C37 H37C 109.5
H37A C37 H37C 109.5
H37B C37 H37C 109.5
F26 P2 F22 90.22(11)
F26 P2 F23 92.07(13)
F22 P2 F23 90.27(11)
F26 P2 F21 89.93(13)
F22 P2 F21 90.47(10)
F23 P2 F21 177.86(13)
F26 P2 F25 179.06(12)
F22 P2 F25 90.07(11)
F23 P2 F25 88.83(12)
F21 P2 F25 89.17(12)
F26 P2 F24 90.30(11)
F22 P2 F24 179.42(12)
F23 P2 F24 89.44(11)
F21 P2 F24 89.80(11)
F25 P2 F24 89.41(10)

loop_
_geom_bond_atom_site_label_1
_geom_bond_atom_site_label_2
_geom_bond_distance
Ru1 N1 2.150(2)
Ru1 C1 2.184(3)
Ru1 C6 2.202(3)
Ru1 C4 2.211(3)
Ru1 C5 2.218(3)
Ru1 C2 2.261(3)
Ru1 C3 2.266(3)
Ru1 P1 2.2928(7)
Ru1 Cl1 2.4038(7)
P1 O1 1.621(2)
P1 C21 1.813(3)
P1 C11 1.821(3)
N1 C30 1.504(3)
N1 H1A 0.9200
N1 H1B 0.9200
O1 C8 1.445(4)
O2 C7 1.428(3)
O2 C9 1.432(4)
C1 C6 1.410(4)
C1 C2 1.436(4)
C1 H1C 0.9500
C2 C3 1.386(4)
C2 H2A 0.9500
C3 C4 1.418(4)
C3 H3A 0.9500
C4 C5 1.406(4)
C4 H4A 0.9500
C5 C6 1.440(4)
C5 H5A 0.9500
C6 C7 1.527(4)
C7 C8 1.527(4)
C7 H7A 1.0000
C8 H8A 0.9900
C8 H8B 0.9900
C9 H9A 0.9800
C9 H9B 0.9800
C9 H9C 0.9800
C11 C16 1.395(4)
C11 C12 1.398(4)
C12 C13 1.383(4)
C12 H12A 0.9500
C13 C14 1.383(4)
C13 H13A 0.9500
C14 C15 1.388(5)
C14 H14A 0.9500
C15 C16 1.389(4)
C15 H15A 0.9500
C16 H16A 0.9500
C21 C26 1.399(4)
C21 C22 1.406(4)
C22 C23 1.387(4)
C22 H22A 0.9500
C23 C24 1.388(4)
C23 H23A 0.9500
C24 C25 1.390(4)
C24 H24A 0.9500
C25 C26 1.388(4)
C25 H25A 0.9500
C26 H26A 0.9500
C30 C37 1.515(4)
C30 C31 1.522(4)
C30 H30A 1.0000
C31 C32 1.396(4)
C31 C36 1.399(4)
C32 C33 1.395(4)
C32 H32A 0.9500
C33 C34 1.383(4)
C33 H33A 0.9500
C34 C35 1.401(4)
C34 H34A 0.9500
C35 C36 1.387(4)
C35 H35A 0.9500
C36 H36A 0.9500
C37 H37A 0.9800
C37 H37B 0.9800
C37 H37C 0.9800
P2 F26 1.581(2)
P2 F22 1.5956(18)
P2 F23 1.6007(17)
P2 F21 1.6044(18)
P2 F25 1.609(2)
P2 F24 1.6175(19)

loop_
_geom_hbond_atom_site_label_D
_geom_hbond_atom_site_label_H
_geom_hbond_atom_site_label_A
_geom_hbond_distance_DH
_geom_hbond_distance_HA
_geom_hbond_distance_DA
_geom_hbond_angle_DHA
_geom_hbond_site_symmetry_A
N1 H1B F24 0.92 2.08 2.962(3) 158.9 1_655
